data_4020376
loop_
_publ_author_name
'Vito Capriati'
'Saverio Florio'
'Renzo Luisi'
'Filippo Maria Perna'
'Jos\'e Barluenga'

_journal_name_full 'Journal of Organic Chemistry'
_journal_page_first 5852
_journal_page_last 5858
_journal_paper_doi 10.1021/jo050443r
_journal_volume 70
_journal_year 2005
_chemical_formula_sum 'C29 H22 O7 W'
_chemical_formula_weight 666.32
_space_group_IT_number 15
_symmetry_cell_setting monoclinic
_symmetry_space_group_name_Hall '-C 2yc'
_symmetry_space_group_name_H-M 'C 1 2/c 1'
_cell_angle_alpha 90.00
_cell_angle_beta 99.7180(5)
_cell_angle_gamma 90.00
_cell_formula_units_Z 8
_cell_length_a 16.5120(2)
_cell_length_b 12.1970(2)
_cell_length_c 26.8530(4)
_cell_measurement_temperature 293(2)
_cell_volume 5330.51(13)
_diffrn_ambient_temperature 293(2)
_exptl_crystal_density_diffrn 1.661
_refine_diff_density_rms 0.164
_cod_depositor_comments
;
The following automatic conversions were performed:
'_symmetry_cell_setting' value 'Monoclinic' changed to 'monoclinic'
according to '/home/saulius/struct/CIF-dictionaries/cif_core.dic'
dictionary named 'cif_core.dic' version 2.4.1 from 2010-06-29.

Automatic conversion script
Id: cif_fix_enum 1527 2010-12-29 10:47:43Z saulius 
;
_cod_original_sg_symbol_H-M 'C 2/c'
_cod_database_code 4020376

loop_
_symmetry_equiv_pos_as_xyz
'x, y, z'
'-x, y, -z+1/2'
'x+1/2, y+1/2, z'
'-x+1/2, y+1/2, -z+1/2'
'-x, -y, -z'
'x, -y, z-1/2'
'-x+1/2, -y+1/2, -z'
'x+1/2, -y+1/2, z-1/2'

loop_
_atom_site_label
_atom_site_type_symbol
_atom_site_fract_x
_atom_site_fract_y
_atom_site_fract_z
_atom_site_U_iso_or_equiv
_atom_site_adp_type
_atom_site_occupancy
_atom_site_symmetry_multiplicity
_atom_site_calc_flag
_atom_site_refinement_flags
_atom_site_disorder_assembly
_atom_site_disorder_group
W1 W 0.315584(10) 0.184109(13) 0.241260(6) 0.04443(7) Uani 1 1 d . . .
O1 O 0.1864(2) 0.1109(2) 0.06618(12) 0.0610(8) Uani 1 1 d . . .
H1 H 0.2338 0.1090 0.0817 0.073 Uiso 1 1 d R . .
O2 O 0.15174(18) 0.3242(2) 0.20633(10) 0.0463(7) Uani 1 1 d . . .
O3 O 0.3252(3) 0.0181(3) 0.15086(14) 0.0778(11) Uani 1 1 d . . .
O4 O 0.1946(3) 0.0185(3) 0.2830(2) 0.1015(15) Uani 1 1 d . . .
O5 O 0.4640(2) 0.0570(3) 0.30631(15) 0.0818(11) Uani 1 1 d . . .
O6 O 0.3224(4) 0.3479(5) 0.3334(2) 0.133(2) Uani 1 1 d . . .
O7 O 0.4424(3) 0.3330(3) 0.19556(19) 0.0873(13) Uani 1 1 d . . .
C1 C 0.1439(2) 0.2762(3) 0.10009(14) 0.0393(8) Uani 1 1 d . . .
C2 C 0.2203(3) 0.3003(3) 0.14119(15) 0.0406(8) Uani 1 1 d . . .
H2 H 0.2770 0.3088 0.1380 0.049 Uiso 1 1 d R . .
C3 C 0.1702(2) 0.3925(3) 0.11237(14) 0.0382(8) Uani 1 1 d . . .
H3 H 0.1321 0.4396 0.1325 0.046 Uiso 1 1 d R . .
C4 C 0.2041(3) 0.4665(3) 0.07677(15) 0.0435(9) Uani 1 1 d . . .
C5 C 0.2858(3) 0.4684(4) 0.07059(16) 0.0525(10) Uani 1 1 d . . .
H5 H 0.3242 0.4202 0.0907 0.063 Uiso 1 1 d R . .
C6 C 0.3114(4) 0.5379(4) 0.0359(2) 0.0662(13) Uani 1 1 d . . .
H6 H 0.3685 0.5401 0.0329 0.079 Uiso 1 1 d R . .
C7 C 0.2574(4) 0.6050(4) 0.0064(2) 0.0769(16) Uani 1 1 d . . .
H7 H 0.2753 0.6510 -0.0187 0.092 Uiso 1 1 d R . .
C8 C 0.1771(5) 0.6067(5) 0.0122(2) 0.0877(19) Uani 1 1 d . . .
H8 H 0.1398 0.6550 -0.0086 0.105 Uiso 1 1 d R . .
C9 C 0.1503(3) 0.5376(4) 0.0480(2) 0.0682(14) Uani 1 1 d . . .
H9 H 0.0938 0.5389 0.0525 0.082 Uiso 1 1 d R . .
C10 C 0.1679(3) 0.2221(3) 0.05363(15) 0.0421(8) Uani 1 1 d . . .
H10 H 0.2162 0.2577 0.0459 0.051 Uiso 1 1 d R . .
C11 C 0.1031(2) 0.2311(4) 0.00630(14) 0.0432(9) Uani 1 1 d . . .
C12 C 0.1114(3) 0.3086(4) -0.03020(17) 0.0563(11) Uani 1 1 d . . .
H12 H 0.1576 0.3576 -0.0248 0.068 Uiso 1 1 d R . .
C13 C 0.0547(4) 0.3158(5) -0.0745(2) 0.0783(17) Uani 1 1 d . . .
H13 H 0.0612 0.3706 -0.0992 0.094 Uiso 1 1 d R . .
C14 C -0.0105(4) 0.2448(7) -0.0829(2) 0.088(2) Uani 1 1 d . . .
H14 H -0.0502 0.2488 -0.1134 0.106 Uiso 1 1 d R . .
C15 C -0.0193(3) 0.1676(6) -0.0472(2) 0.0781(17) Uani 1 1 d . . .
H15 H -0.0655 0.1186 -0.0526 0.094 Uiso 1 1 d R . .
C16 C 0.0362(3) 0.1591(4) -0.00250(19) 0.0602(12) Uani 1 1 d . . .
H16 H 0.0319 0.1032 0.0221 0.072 Uiso 1 1 d R . .
C17 C 0.0658(3) 0.2368(4) 0.11513(14) 0.0458(9) Uani 1 1 d . . .
C18 C 0.0608(4) 0.1346(4) 0.13669(18) 0.0689(14) Uani 1 1 d . . .
H18 H 0.1086 0.0885 0.1430 0.083 Uiso 1 1 d R . .
C19 C -0.0139(6) 0.0988(6) 0.1490(2) 0.097(2) Uani 1 1 d . . .
H19 H -0.0174 0.0278 0.1640 0.117 Uiso 1 1 d R . .
C20 C -0.0825(5) 0.1651(7) 0.1400(3) 0.098(3) Uani 1 1 d . . .
H20 H -0.1332 0.1398 0.1489 0.118 Uiso 1 1 d R . .
C21 C -0.0777(3) 0.2651(7) 0.1192(2) 0.0827(19) Uani 1 1 d . . .
H21 H -0.1259 0.3102 0.1128 0.099 Uiso 1 1 d R . .
C22 C -0.0041(3) 0.3014(4) 0.10683(19) 0.0600(12) Uani 1 1 d . . .
H22 H -0.0019 0.3730 0.0922 0.072 Uiso 1 1 d R . .
C23 C 0.2183(2) 0.2780(3) 0.19499(14) 0.0395(8) Uani 1 1 d . . .
C24 C 0.1239(3) 0.3043(4) 0.25383(17) 0.0586(12) Uani 1 1 d . . .
H24A H 0.1700 0.3026 0.2809 0.070 Uiso 1 1 d R . .
H24B H 0.0871 0.3619 0.2598 0.070 Uiso 1 1 d R . .
H24C H 0.0956 0.2353 0.2522 0.070 Uiso 1 1 d R . .
C25 C 0.3195(3) 0.0777(4) 0.18194(17) 0.0526(10) Uani 1 1 d . . .
C26 C 0.2366(3) 0.0794(4) 0.2683(2) 0.0632(12) Uani 1 1 d . . .
C27 C 0.4110(3) 0.1030(4) 0.28290(18) 0.0592(12) Uani 1 1 d . . .
C28 C 0.3183(4) 0.2895(5) 0.3005(2) 0.0746(16) Uani 1 1 d . . .
C29 C 0.3972(3) 0.2815(4) 0.21208(19) 0.0584(12) Uani 1 1 d . . .

loop_
_atom_site_aniso_label
_atom_site_aniso_U_11
_atom_site_aniso_U_22
_atom_site_aniso_U_33
_atom_site_aniso_U_23
_atom_site_aniso_U_13
_atom_site_aniso_U_12
W1 0.05071(12) 0.03802(10) 0.04222(10) 0.00450(7) 0.00108(7) 0.00269(7)
O1 0.076(2) 0.0428(17) 0.0589(19) -0.0033(14) -0.0022(16) 0.0121(15)
O2 0.0522(17) 0.0485(17) 0.0384(14) -0.0002(12) 0.0081(12) 0.0016(13)
O3 0.106(3) 0.062(2) 0.066(2) -0.0134(19) 0.016(2) 0.015(2)
O4 0.118(4) 0.055(2) 0.152(4) 0.026(3) 0.080(3) -0.001(2)
O5 0.074(2) 0.080(3) 0.083(2) 0.022(2) -0.012(2) 0.020(2)
O6 0.145(5) 0.136(4) 0.098(4) -0.065(3) -0.034(3) 0.055(4)
O7 0.072(3) 0.078(3) 0.110(3) 0.024(2) 0.012(2) -0.020(2)
C1 0.045(2) 0.0365(19) 0.0354(19) 0.0036(15) 0.0049(16) -0.0009(16)
C2 0.044(2) 0.036(2) 0.0397(19) 0.0004(15) 0.0025(16) -0.0036(15)
C3 0.040(2) 0.0335(18) 0.0396(19) -0.0006(15) 0.0030(15) -0.0012(15)
C4 0.054(2) 0.033(2) 0.042(2) -0.0011(16) 0.0058(17) -0.0038(16)
C5 0.060(3) 0.046(2) 0.052(2) -0.0036(19) 0.011(2) -0.009(2)
C6 0.079(3) 0.059(3) 0.068(3) -0.010(3) 0.034(3) -0.018(3)
C7 0.120(5) 0.049(3) 0.069(3) 0.008(3) 0.036(3) -0.017(3)
C8 0.119(5) 0.055(3) 0.088(4) 0.034(3) 0.016(4) 0.006(3)
C9 0.069(3) 0.053(3) 0.084(4) 0.019(3) 0.016(3) 0.005(2)
C10 0.045(2) 0.038(2) 0.043(2) -0.0015(17) 0.0052(17) 0.0012(17)
C11 0.043(2) 0.050(2) 0.0384(19) -0.0070(18) 0.0099(16) 0.0013(18)
C12 0.057(3) 0.065(3) 0.048(2) 0.002(2) 0.012(2) 0.000(2)
C13 0.083(4) 0.105(5) 0.047(3) 0.018(3) 0.008(3) 0.006(3)
C14 0.070(4) 0.142(6) 0.047(3) -0.001(4) -0.008(3) 0.001(4)
C15 0.055(3) 0.109(5) 0.067(3) -0.024(3) 0.003(3) -0.015(3)
C16 0.059(3) 0.069(3) 0.052(3) -0.008(2) 0.009(2) -0.011(2)
C17 0.056(2) 0.047(2) 0.0355(19) -0.0080(17) 0.0100(17) -0.0131(19)
C18 0.099(4) 0.051(3) 0.058(3) -0.001(2) 0.019(3) -0.027(3)
C19 0.153(7) 0.077(4) 0.068(4) -0.009(3) 0.037(4) -0.059(5)
C20 0.107(6) 0.127(6) 0.072(4) -0.043(4) 0.047(4) -0.068(5)
C21 0.054(3) 0.119(5) 0.080(4) -0.033(4) 0.024(3) -0.024(3)
C22 0.052(3) 0.074(3) 0.056(3) -0.011(2) 0.015(2) -0.011(2)
C23 0.043(2) 0.0311(18) 0.043(2) -0.0012(15) 0.0039(16) -0.0039(15)
C24 0.059(3) 0.071(3) 0.049(2) 0.000(2) 0.017(2) 0.003(2)
C25 0.056(3) 0.047(2) 0.053(2) 0.007(2) 0.005(2) 0.005(2)
C26 0.073(3) 0.049(3) 0.071(3) 0.008(2) 0.023(3) 0.009(2)
C27 0.067(3) 0.051(3) 0.056(3) 0.007(2) -0.001(2) 0.001(2)
C28 0.079(4) 0.077(4) 0.059(3) -0.010(3) -0.014(3) 0.028(3)
C29 0.055(3) 0.049(2) 0.064(3) 0.013(2) -0.008(2) -0.003(2)

loop_
_geom_bond_atom_site_label_1
_geom_bond_atom_site_label_2
_geom_bond_distance
_geom_bond_site_symmetry_2
_geom_bond_publ_flag
W1 C27 2.029(5) . ?
W1 C28 2.040(6) . ?
W1 C26 2.044(5) . ?
W1 C29 2.048(5) . ?
W1 C25 2.064(5) . ?
W1 C23 2.182(4) . ?
O1 C10 1.419(5) . ?
O1 H1 0.8221 . ?
O2 C23 1.316(5) . ?
O2 C24 1.448(5) . ?
O3 C25 1.122(5) . ?
O4 C26 1.132(6) . ?
O5 C27 1.136(5) . ?
O6 C28 1.128(6) . ?
O7 C29 1.123(6) . ?
C1 C17 1.494(6) . ?
C1 C3 1.504(5) . ?
C1 C10 1.522(5) . ?
C1 C2 1.558(5) . ?
C2 C23 1.476(5) . ?
C2 C3 1.528(5) . ?
C2 H2 0.9600 . ?
C3 C4 1.490(5) . ?
C3 H3 1.0640 . ?
C4 C9 1.381(6) . ?
C4 C5 1.388(6) . ?
C5 C6 1.377(6) . ?
C5 H5 0.9602 . ?
C6 C7 1.362(8) . ?
C6 H6 0.9602 . ?
C7 C8 1.360(9) . ?
C7 H7 0.9602 . ?
C8 C9 1.406(7) . ?
C8 H8 0.9602 . ?
C9 H9 0.9600 . ?
C10 C11 1.521(6) . ?
C10 H10 0.9600 . ?
C11 C12 1.385(6) . ?
C11 C16 1.400(6) . ?
C12 C13 1.388(7) . ?
C12 H12 0.9601 . ?
C13 C14 1.371(9) . ?
C13 H13 0.9597 . ?
C14 C15 1.369(9) . ?
C14 H14 0.9600 . ?
C15 C16 1.386(7) . ?
C15 H15 0.9600 . ?
C16 H16 0.9599 . ?
C17 C18 1.382(7) . ?
C17 C22 1.385(7) . ?
C18 C19 1.400(9) . ?
C18 H18 0.9601 . ?
C19 C20 1.379(11) . ?
C19 H19 0.9599 . ?
C20 C21 1.350(10) . ?
C20 H20 0.9600 . ?
C21 C22 1.385(7) . ?
C21 H21 0.9602 . ?
C22 H22 0.9599 . ?
C24 H24A 0.9600 . ?
C24 H24B 0.9601 . ?
C24 H24C 0.9599 . ?
